data_2105928
loop_
_publ_author_name
'Allan, David R.'
'Bailey, Daniel'
'Bird, Nigel'
'Blake, Alexander J.'
'Champness, Neil R.'
'Huang, Deguang'
'Keane, Conal P.'
'McMaster, Jonathan'
'Prior, Timothy J.'
'Tidey, Jeremiah P.'
'Schr\"oder, Martin'

_publ_section_title
;
 High-pressure studies of palladium and platinum thioether macrocyclic
 dihalide complexes
;
_journal_coeditor_code XK5015
_journal_issue 3
_journal_name_full 'Acta Crystallographica Section B'
_journal_page_first 469
_journal_page_last 486
_journal_paper_doi 10.1107/S2052520614008786
_journal_volume 70
_journal_year 2014
_chemical_formula_moiety 'C6 H12 I2 Pt S3'
_chemical_formula_sum 'C6 H12 I2 Pt S3'
_chemical_formula_weight 629.23
_chemical_name_systematic
;
 ?
;
_space_group_crystal_system orthorhombic
_space_group_IT_number 19
_space_group_name_Hall 'P 2ac 2ab'
_space_group_name_H-M_alt 'P 21 21 21'
_symmetry_space_group_name_Hall 'P 2ac 2ab'
_symmetry_space_group_name_H-M 'P 21 21 21'
_atom_sites_solution_hydrogens geom
_atom_sites_solution_primary isomor
_cell_angle_alpha 90
_cell_angle_beta 90
_cell_angle_gamma 90
_cell_formula_units_Z 4
_cell_length_a 7.6730(4)
_cell_length_b 12.4007(9)
_cell_length_c 12.975(13)
_cell_measurement_pressure 101.3
_cell_measurement_reflns_used 1238
_cell_measurement_temperature 296(2)
_cell_measurement_theta_max 27.2410
_cell_measurement_theta_min 3.4750
_cell_volume 1234.6(12)
_computing_cell_refinement
;
CrysAlisPro, Agilent Technologies,
Version 1.171.36.28 (release 01-02-2013 CrysAlis171 .NET)
(compiled Feb  1 2013,16:14:44)
;
_computing_data_collection
;
CrysAlisPro, Agilent Technologies,
Version 1.171.36.28 (release 01-02-2013 CrysAlis171 .NET)
(compiled Feb  1 2013,16:14:44)
;
_computing_data_reduction
;
CrysAlisPro, Agilent Technologies,
Version 1.171.36.28 (release 01-02-2013 CrysAlis171 .NET)
(compiled Feb  1 2013,16:14:44)
;
_computing_structure_refinement
;
SHELXL, G.M. Sheldrick, Acta Cryst.
2008). A64, 112-122
;
_diffrn_ambient_temperature 296(2)
_diffrn_detector_area_resol_mean 16.1592
_diffrn_measured_fraction_theta_full 0.4383
_diffrn_measured_fraction_theta_max 0.3821
_diffrn_measurement_device_type 'Rigaku 724 CCD area detector on Crystal Logic 4-circle kappa goniometer'
_diffrn_measurement_method '\w scans'
_diffrn_radiation_monochromator 'silicon double crystal'
_diffrn_radiation_source 'Diamond Light Source Beamline I19'
_diffrn_radiation_type synchrotron
_diffrn_radiation_wavelength 0.6889
_diffrn_reflns_av_R_equivalents 0.087
_diffrn_reflns_limit_h_max 9
_diffrn_reflns_limit_h_min -9
_diffrn_reflns_limit_k_max 15
_diffrn_reflns_limit_k_min -15
_diffrn_reflns_limit_l_max 6
_diffrn_reflns_limit_l_min -6
_diffrn_reflns_number 4042
_diffrn_reflns_theta_full 26.000
_diffrn_reflns_theta_max 25.995
_diffrn_reflns_theta_min 2.990
_exptl_absorpt_coefficient_mu 16.826
_exptl_absorpt_correction_T_max 1.00000
_exptl_absorpt_correction_T_min 0.41123
_exptl_absorpt_correction_type multi-scan
_exptl_absorpt_process_details
;
CrysAlisPro, Agilent Technologies,
Version 1.171.36.28 (release 01-02-2013 CrysAlis171 .NET)
(compiled Feb  1 2013,16:14:44)
Empirical absorption correction using spherical harmonics,
 implemented in SCALE3 ABSPACK scaling algorithm.
;
_exptl_crystal_colour orange
_exptl_crystal_density_diffrn 3.385
_exptl_crystal_density_method 'not measured'
_exptl_crystal_description 'parallelogram plate'
_exptl_crystal_F_000 1120
_exptl_crystal_size_max 0.11
_exptl_crystal_size_mid 0.05
_exptl_crystal_size_min 0.02
_refine_diff_density_max 1.42
_refine_diff_density_min -0.93
_refine_ls_abs_structure_details
;
 Refined as an inversion twin.
;
_refine_ls_abs_structure_Flack 0.11(5)
_refine_ls_extinction_method none
_refine_ls_goodness_of_fit_ref 1.076
_refine_ls_hydrogen_treatment constr
_refine_ls_matrix_type full
_refine_ls_number_parameters 110
_refine_ls_number_reflns 1102
_refine_ls_number_restraints 102
_refine_ls_restrained_S_all 1.036
_refine_ls_R_factor_all 0.0948
_refine_ls_R_factor_gt 0.0688
_refine_ls_shift/su_max 0.000
_refine_ls_shift/su_mean 0.000
_refine_ls_structure_factor_coef Fsqd
_refine_ls_weighting_details
;
 w=1/[\s^2^(Fo^2^)+(0.0944P)^2^]
 where P=(Fo^2^+2Fc^2^)/3
;
_refine_ls_weighting_scheme calc
_refine_ls_wR_factor_gt 0.1612
_refine_ls_wR_factor_ref 0.1831
_reflns_number_gt 794
_reflns_number_total 1102
_reflns_threshold_expression 'I > 2\s(I)'
_cod_data_source_file xk5015sup1.cif
_cod_data_source_block cmpd_6_0.001_kbar
_cod_original_cell_volume 1234.6(13)
_cod_database_code 2105928
_cod_database_fobs_code 2105928

loop_
_space_group_symop_operation_xyz
'x, y, z'
'-x+1/2, -y, z+1/2'
'-x, y+1/2, -z+1/2'
'x+1/2, -y+1/2, -z'

loop_
_atom_site_type_symbol
_atom_site_label
_atom_site_fract_x
_atom_site_fract_y
_atom_site_fract_z
_atom_site_U_iso_or_equiv
_atom_site_adp_type
_atom_site_calc_flag
_atom_site_occupancy
Pt Pt1 0.9001(3) 0.12426(14) 0.6071(3) 0.0647(18) Uani d 1
I I1 0.7401(6) 0.2479(3) 0.7388(8) 0.089(3) Uani d 1
I I2 1.1524(5) 0.0825(3) 0.7382(9) 0.083(3) Uani d 1
S S1 0.684(2) -0.0969(10) 0.608(3) 0.078(5) Uani d 1
S S4 0.6913(19) 0.1678(9) 0.491(3) 0.071(4) Uani d 1
S S7 1.0387(19) 0.0276(9) 0.483(3) 0.071(3) Uani d 1
C C2 0.543(7) -0.045(3) 0.507(5) 0.076(6) Uani d 1
H H2A 0.5943 -0.0632 0.4410 0.091 Uiso calc 1
H H2B 0.4318 -0.0824 0.5114 0.091 Uiso calc 1
C C3 0.510(5) 0.075(2) 0.511(9) 0.074(6) Uani d 1
H H3A 0.4590 0.0919 0.5772 0.089 Uiso calc 1
H H3B 0.4222 0.0917 0.4590 0.089 Uiso calc 1
C C5 0.775(6) 0.129(3) 0.365(3) 0.073(5) Uani d 1
H H5A 0.6779 0.1117 0.3197 0.087 Uiso calc 1
H H5B 0.8366 0.1899 0.3347 0.087 Uiso calc 1
C C6 0.897(6) 0.033(3) 0.371(4) 0.071(5) Uani d 1
H H6A 0.9691 0.0325 0.3100 0.085 Uiso calc 1
H H6B 0.8268 -0.0320 0.3702 0.085 Uiso calc 1
C C8 1.028(5) -0.113(2) 0.522(7) 0.073(6) Uani d 1
H H8A 1.0949 -0.1550 0.4724 0.088 Uiso calc 1
H H8B 1.0869 -0.1201 0.5878 0.088 Uiso calc 1
C C9 0.850(5) -0.166(3) 0.532(6) 0.077(6) Uani d 1
H H9A 0.8662 -0.2370 0.5612 0.092 Uiso calc 1
H H9B 0.8033 -0.1755 0.4631 0.092 Uiso calc 1

loop_
_atom_site_aniso_label
_atom_site_aniso_U_11
_atom_site_aniso_U_22
_atom_site_aniso_U_33
_atom_site_aniso_U_12
_atom_site_aniso_U_13
_atom_site_aniso_U_23
Pt1 0.0624(10) 0.0528(9) 0.079(6) -0.0033(8) 0.0000(19) -0.0004(14)
I1 0.108(3) 0.074(2) 0.085(10) 0.0128(18) 0.005(5) -0.008(3)
I2 0.079(2) 0.087(2) 0.082(10) 0.0010(16) -0.005(4) 0.007(3)
S1 0.086(6) 0.068(4) 0.081(17) -0.009(4) 0.005(8) 0.003(6)
S4 0.067(6) 0.061(5) 0.083(11) 0.002(4) -0.002(7) 0.000(7)
S7 0.073(6) 0.060(5) 0.079(10) 0.006(4) 0.004(7) 0.003(7)
C2 0.075(9) 0.070(8) 0.081(17) -0.012(6) 0.001(10) -0.006(10)
C3 0.069(8) 0.071(8) 0.082(15) -0.006(7) -0.003(9) -0.007(10)
C5 0.071(10) 0.067(10) 0.080(9) -0.001(9) -0.003(9) 0.001(10)
C6 0.072(11) 0.064(10) 0.077(10) -0.001(9) 0.005(10) 0.001(9)
C8 0.083(9) 0.057(6) 0.079(15) 0.001(8) 0.001(11) -0.003(8)
C9 0.088(9) 0.061(6) 0.081(17) -0.006(7) -0.001(11) -0.004(9)

loop_
_atom_type_symbol
_atom_type_description
_atom_type_scat_dispersion_real
_atom_type_scat_dispersion_imag
_atom_type_scat_source
C C 0.0032 0.0015 'International Tables Vol C Tables 4.2.6.8 and 6.1.1.4'
H H 0.0000 0.0000 'International Tables Vol C Tables 4.2.6.8 and 6.1.1.4'
S S 0.1181 0.1169 'International Tables Vol C Tables 4.2.6.8 and 6.1.1.4'
Pt Pt -1.3879 8.1780 'International Tables Vol C Tables 4.2.6.8 and 6.1.1.4'
I I -0.4624 1.7349 'International Tables Vol C Tables 4.2.6.8 and 6.1.1.4'

loop_
_geom_angle_atom_site_label_1
_geom_angle_atom_site_label_2
_geom_angle_atom_site_label_3
_geom_angle_site_symmetry_1
_geom_angle_site_symmetry_3
_geom_angle
I1 Pt1 I2 . . 92.2(3)
I1 Pt1 S1 . . 104.9(5)
I1 Pt1 S4 . 4_556 95.8(4)
I2 Pt1 S1 . . 102.0(5)
I2 Pt1 S4 . 4_556 85.0(4)
S1 Pt1 S4 . 4_556 157.7(7)
S4 Pt1 I1 . . 87.9(7)
S4 Pt1 I2 . . 176.9(5)
S4 Pt1 S1 . . 80.9(6)
S4 Pt1 S4 . 4_556 91.9(2)
S4 Pt1 S7 . . 89.2(9)
S7 Pt1 I1 . . 175.4(6)
S7 Pt1 I2 . . 90.5(7)
S7 Pt1 S1 . . 78.1(6)
S7 Pt1 S4 . 4_556 80.8(6)
Pt1 I1 I2 . 1_455 100.62(18)
Pt1 I1 I2 . 3_756 122.1(3)
I2 I1 I2 3_756 1_455 125.61(11)
C2 S1 Pt1 . . 90.2(15)
C2 S1 C9 . . 101(3)
C9 S1 Pt1 . . 92.2(14)
C3 S4 Pt1 . . 107(3)
C5 S4 Pt1 . . 106.7(16)
C5 S4 C3 . . 103(4)
C6 S7 Pt1 . . 105.4(18)
C6 S7 C8 . . 103(3)
C8 S7 Pt1 . . 107(3)
S1 C2 H2A . . 108.5
S1 C2 H2B . . 108.5
H2A C2 H2B . . 107.5
C3 C2 S1 . . 115(5)
C3 C2 H2A . . 108.5
C3 C2 H2B . . 108.5
S4 C3 H3A . . 107.5
S4 C3 H3B . . 107.5
C2 C3 S4 . . 119(3)
C2 C3 H3A . . 107.5
C2 C3 H3B . . 107.5
H3A C3 H3B . . 107.0
S4 C5 H5A . . 109.2
S4 C5 H5B . . 109.2
H5A C5 H5B . . 107.9
C6 C5 S4 . . 112(3)
C6 C5 H5A . . 109.2
C6 C5 H5B . . 109.2
S7 C6 H6A . . 108.2
S7 C6 H6B . . 108.2
C5 C6 S7 . . 116(3)
C5 C6 H6A . . 108.2
C5 C6 H6B . . 108.2
H6A C6 H6B . . 107.4
S7 C8 H8A . . 107.8
S7 C8 H8B . . 107.8
H8A C8 H8B . . 107.1
C9 C8 S7 . . 118(3)
C9 C8 H8A . . 107.8
C9 C8 H8B . . 107.8
S1 C9 H9A . . 107.7
S1 C9 H9B . . 107.7
C8 C9 S1 . . 118(4)
C8 C9 H9A . . 107.7
C8 C9 H9B . . 107.7
H9A C9 H9B . . 107.1

loop_
_geom_bond_atom_site_label_1
_geom_bond_atom_site_label_2
_geom_bond_site_symmetry_2
_geom_bond_distance
Pt1 I1 . 2.603(8)
Pt1 I2 . 2.628(9)
Pt1 S1 . 3.203(13)
Pt1 S4 . 2.27(2)
Pt1 S4 4_556 3.640(17)
Pt1 S7 . 2.27(3)
I1 I2 1_455 4.955(6)
I1 I2 3_756 4.240(5)
S1 C2 . 1.820(14)
S1 C9 . 1.822(14)
S4 C3 . 1.821(14)
S4 C5 . 1.820(14)
S7 C6 . 1.817(14)
S7 C8 . 1.820(14)
C2 H2A . 0.9700
C2 H2B . 0.9700
C2 C3 . 1.521(14)
C3 H3A . 0.9700
C3 H3B . 0.9700
C5 H5A . 0.9700
C5 H5B . 0.9700
C5 C6 . 1.519(14)
C6 H6A . 0.9700
C6 H6B . 0.9700
C8 H8A . 0.9700
C8 H8B . 0.9700
C8 C9 . 1.522(14)
C9 H9A . 0.9700
C9 H9B . 0.9700

loop_
_geom_torsion_atom_site_label_1
_geom_torsion_atom_site_label_2
_geom_torsion_atom_site_label_3
_geom_torsion_atom_site_label_4
_geom_torsion
Pt1 S1 C2 C3 -33(4)
Pt1 S1 C9 C8 15(6)
Pt1 S4 C3 C2 -55(8)
Pt1 S4 C5 C6 30(4)
Pt1 S7 C6 C5 25(4)
Pt1 S7 C8 C9 62(7)
S1 C2 C3 S4 65(9)
S4 C5 C6 S7 -37(5)
S7 C8 C9 S1 -51(9)
C2 S1 C9 C8 106(6)
C3 S4 C5 C6 -83(4)
C5 S4 C3 C2 57(8)
C6 S7 C8 C9 -49(7)
C8 S7 C6 C5 137(4)
C9 S1 C2 C3 -125(5)
